data_7120225
loop_
_publ_author_name
'Varju, Bryton R.'
'Ovens, Jeffrey S.'
'Leznoff, Daniel B.'

_publ_section_title
;
 Mixed Cu(i)/Au(i) coordination polymers as reversible turn-on
 vapoluminescent sensors for volatile thioethers.
;
_journal_name_full 'Chemical communications (Cambridge, England)'
_journal_paper_doi 10.1039/c7cc03428h
_journal_year 2017
_chemical_formula_moiety 'C4 H6 Au Cu N2 S'
_chemical_formula_sum 'C4 H6 Au Cu N2 S'
_chemical_formula_weight 374.67
_space_group_crystal_system orthorhombic
_space_group_IT_number 61
_space_group_name_Hall '-P 2ac 2ab'
_space_group_name_H-M_alt 'P b c a'
_symmetry_space_group_name_Hall '-P 2ac 2ab'
_symmetry_space_group_name_H-M 'P b c a'
_atom_sites_solution_hydrogens geom
_audit_update_record
;
2017-03-14 deposited with the CCDC.
2017-05-24 downloaded from the CCDC.
;
_cell_angle_alpha 90
_cell_angle_beta 90
_cell_angle_gamma 90
_cell_formula_units_Z 8
_cell_length_a 15.764(2)
_cell_length_b 6.7092(10)
_cell_length_c 16.818(2)
_cell_measurement_reflns_used 9954
_cell_measurement_temperature 150(2)
_cell_measurement_theta_max 30.592
_cell_measurement_theta_min 2.422
_cell_volume 1778.7(4)
_computing_cell_refinement 'Bruker SAINT'
_computing_data_collection 'Bruker APEX2'
_computing_data_reduction 'Bruker SAINT'
_computing_structure_refinement 'SHELXL-2013 (Sheldrick, 2013)'
_computing_structure_solution
; 
Bruker Intrinsic Phasing (Sheldrick, 2012) 
;
_diffrn_ambient_temperature 150(2)
_diffrn_measured_fraction_theta_full 1.000
_diffrn_measured_fraction_theta_max 1.000
_diffrn_measurement_device_type 'Bruker APEX-II DUO CCD'
_diffrn_measurement_method '\f and \w scans'
_diffrn_radiation_monochromator graphite
_diffrn_radiation_type 'Mo K\a'
_diffrn_radiation_wavelength 0.71073
_diffrn_reflns_av_R_equivalents 0.0694
_diffrn_reflns_av_unetI/netI 0.0254
_diffrn_reflns_Laue_measured_fraction_full 1.000
_diffrn_reflns_Laue_measured_fraction_max 1.000
_diffrn_reflns_limit_h_max 22
_diffrn_reflns_limit_h_min -22
_diffrn_reflns_limit_k_max 9
_diffrn_reflns_limit_k_min -9
_diffrn_reflns_limit_l_max 23
_diffrn_reflns_limit_l_min -24
_diffrn_reflns_number 45396
_diffrn_reflns_point_group_measured_fraction_full 1.000
_diffrn_reflns_point_group_measured_fraction_max 1.000
_diffrn_reflns_theta_full 25.242
_diffrn_reflns_theta_max 30.652
_diffrn_reflns_theta_min 2.422
_exptl_absorpt_coefficient_mu 19.025
_exptl_absorpt_correction_T_max 1.0000
_exptl_absorpt_correction_T_min 0.6570
_exptl_absorpt_correction_type multi-scan
_exptl_absorpt_process_details SADABS
_exptl_crystal_colour Colourless
_exptl_crystal_density_diffrn 2.798
_exptl_crystal_description Needle
_exptl_crystal_F_000 1344
_exptl_crystal_preparation ', Luminescent'
_exptl_crystal_recrystallization_method 'Re-crystallisation from solvent: acetonitrile'
_exptl_crystal_size_max 0.093
_exptl_crystal_size_mid 0.037
_exptl_crystal_size_min 0.028
_refine_diff_density_max 2.682
_refine_diff_density_min -1.110
_refine_diff_density_rms 0.217
_refine_ls_extinction_method none
_refine_ls_goodness_of_fit_ref 1.051
_refine_ls_hydrogen_treatment constr
_refine_ls_matrix_type full
_refine_ls_number_parameters 84
_refine_ls_number_reflns 2754
_refine_ls_number_restraints 0
_refine_ls_restrained_S_all 1.051
_refine_ls_R_factor_all 0.0411
_refine_ls_R_factor_gt 0.0226
_refine_ls_shift/su_max 0.002
_refine_ls_shift/su_mean 0.000
_refine_ls_structure_factor_coef Fsqd
_refine_ls_weighting_details
;
 w=1/[\s^2^(Fo^2^)+(0.0172P)^2^+2.7490P]
 where P=(Fo^2^+2Fc^2^)/3
;
_refine_ls_weighting_scheme calc
_refine_ls_wR_factor_gt 0.0405
_refine_ls_wR_factor_ref 0.0460
_reflns_number_gt 2163
_reflns_number_total 2754
_reflns_threshold_expression 'I > 2\s(I)'
_cod_data_source_file c7cc03428h2.cif
_cod_data_source_block CuAuDMS
_cod_depositor_comments
;
The following automatic conversions were performed:

'_atom_sites_solution_hydrogens' value 'Geom' changed to 'geom'
according to
/home/data/users/saulius/crontab/automatic-downloads/rss-feeds/RSC/lib/dictionaries/cif_core.dic
dictionary named 'cif_core.dic' version 2.4.2 from 2011-04-26.

Automatic conversion script
Id: cif_fix_values 4973 2017-02-22 13:04:09Z antanas 
;
_cod_database_code 7120225
_shelx_space_group_comment
;
The symmetry employed for this shelxl refinement is uniquely defined
by the following loop, which should always be used as a source of
symmetry information in preference to the above space-group names.
They are only intended as comments.
;
_shelx_estimated_absorpt_t_min 0.271
_shelx_estimated_absorpt_t_max 0.618

loop_
_space_group_symop_operation_xyz
'x, y, z'
'-x+1/2, -y, z+1/2'
'x+1/2, -y+1/2, -z'
'-x, y+1/2, -z+1/2'
'-x, -y, -z'
'x-1/2, y, -z-1/2'
'-x-1/2, y-1/2, z'
'x, -y-1/2, z-1/2'

loop_
_atom_site_label
_atom_site_type_symbol
_atom_site_fract_x
_atom_site_fract_y
_atom_site_fract_z
_atom_site_U_iso_or_equiv
_atom_site_adp_type
_atom_site_occupancy
_atom_site_site_symmetry_order
_atom_site_calc_flag
_atom_site_refinement_flags_posn
_atom_site_refinement_flags_adp
Au1 Au 0.24258(2) 1.03989(2) -0.00889(2) 0.02002(5) Uani 1 1 d . .
Cu1 Cu 0.07513(3) 0.91353(7) 0.24212(3) 0.01672(10) Uani 1 1 d . .
S1 S -0.04878(5) 1.07323(13) 0.27664(6) 0.01648(18) Uani 1 1 d . .
N1 N 0.1315(2) 0.9960(5) 0.1439(2) 0.0228(7) Uani 1 1 d . .
N2 N 0.3550(2) 1.0688(5) -0.1619(2) 0.0215(7) Uani 1 1 d . .
C1 C 0.1713(3) 1.0153(6) 0.0880(3) 0.0228(8) Uani 1 1 d . .
C2 C 0.3146(2) 1.0589(6) -0.1058(2) 0.0207(8) Uani 1 1 d . .
C11 C -0.0626(3) 1.0206(6) 0.3810(3) 0.0297(10) Uani 1 1 d . .
H11A H -0.116287 1.072137 0.398396 0.045 Uiso 1 1 calc R U
H11B H -0.017811 1.082618 0.410699 0.045 Uiso 1 1 calc R U
H11C H -0.061064 0.879144 0.389338 0.045 Uiso 1 1 calc R U
C12 C -0.1415(3) 0.9559(6) 0.2356(3) 0.0347(11) Uani 1 1 d . .
H12A H -0.142576 0.975774 0.179130 0.052 Uiso 1 1 calc R U
H12B H -0.191388 1.013447 0.258941 0.052 Uiso 1 1 calc R U
H12C H -0.140004 0.815656 0.246975 0.052 Uiso 1 1 calc R U

loop_
_atom_site_aniso_label
_atom_site_aniso_U_11
_atom_site_aniso_U_22
_atom_site_aniso_U_33
_atom_site_aniso_U_23
_atom_site_aniso_U_13
_atom_site_aniso_U_12
Au1 0.01997(7) 0.02441(8) 0.01568(8) 0.00043(6) 0.00449(5) -0.00217(6)
Cu1 0.0168(2) 0.0184(2) 0.0150(2) -0.00010(18) 0.00044(17) -0.00049(16)
S1 0.0146(4) 0.0148(4) 0.0200(5) 0.0005(3) 0.0005(3) 0.0012(3)
N1 0.0251(17) 0.0186(18) 0.0247(19) 0.0020(14) 0.0045(14) -0.0023(13)
N2 0.0200(16) 0.0231(18) 0.0215(18) -0.0008(14) 0.0039(13) 0.0003(13)
C1 0.0251(19) 0.0196(19) 0.024(2) 0.0015(16) 0.0036(16) -0.0024(15)
C2 0.0213(18) 0.021(2) 0.020(2) -0.0012(16) 0.0006(15) -0.0009(15)
C11 0.038(2) 0.026(2) 0.025(2) 0.0061(18) 0.0113(18) 0.0052(19)
C12 0.025(2) 0.024(2) 0.055(3) 0.000(2) -0.011(2) -0.0035(17)

loop_
_atom_type_symbol
_atom_type_description
_atom_type_scat_dispersion_real
_atom_type_scat_dispersion_imag
_atom_type_scat_source
C C 0.0033 0.0016 'International Tables Vol C Tables 4.2.6.8 and 6.1.1.4'
H H 0.0000 0.0000 'International Tables Vol C Tables 4.2.6.8 and 6.1.1.4'
Au Au -2.0133 8.8022 'International Tables Vol C Tables 4.2.6.8 and 6.1.1.4'
Cu Cu 0.3201 1.2651 'International Tables Vol C Tables 4.2.6.8 and 6.1.1.4'
N N 0.0061 0.0033 'International Tables Vol C Tables 4.2.6.8 and 6.1.1.4'
S S 0.1246 0.1234 'International Tables Vol C Tables 4.2.6.8 and 6.1.1.4'

loop_
_geom_angle_atom_site_label_1
_geom_angle_atom_site_label_2
_geom_angle_atom_site_label_3
_geom_angle
_geom_angle_site_symmetry_1
_geom_angle_site_symmetry_3
C1 Au1 C2 178.88(16) . .
C1 Au1 Au1 97.03(11) . 7_665
C2 Au1 Au1 84.04(11) . 7_665
C1 Au1 Au1 87.50(11) . 7_655
C2 Au1 Au1 91.40(11) . 7_655
Au1 Au1 Au1 172.025(9) 7_665 7_655
N1 Cu1 N2 115.09(15) . 2_575
N1 Cu1 S1 117.82(10) . .
N2 Cu1 S1 103.94(10) 2_575 .
N1 Cu1 S1 104.05(10) . 4_545
N2 Cu1 S1 105.64(10) 2_575 4_545
S1 Cu1 S1 109.71(3) . 4_545
C12 S1 C11 100.9(2) . .
C12 S1 Cu1 112.90(16) . .
C11 S1 Cu1 104.89(15) . .
C12 S1 Cu1 103.37(14) . 4
C11 S1 Cu1 107.49(14) . 4
Cu1 S1 Cu1 124.76(4) . 4
C1 N1 Cu1 168.7(3) . .
C2 N2 Cu1 179.7(4) . 2_574
N1 C1 Au1 178.1(4) . .
N2 C2 Au1 179.1(4) . .
S1 C11 H11A 109.5 . .
S1 C11 H11B 109.5 . .
H11A C11 H11B 109.5 . .
S1 C11 H11C 109.5 . .
H11A C11 H11C 109.5 . .
H11B C11 H11C 109.5 . .
S1 C12 H12A 109.5 . .
S1 C12 H12B 109.5 . .
H12A C12 H12B 109.5 . .
S1 C12 H12C 109.5 . .
H12A C12 H12C 109.5 . .
H12B C12 H12C 109.5 . .

loop_
_geom_bond_atom_site_label_1
_geom_bond_atom_site_label_2
_geom_bond_distance
_geom_bond_site_symmetry_2
Au1 C1 1.985(4) .
Au1 C2 1.989(4) .
Au1 Au1 3.3627(5) 7_665
Au1 Au1 3.3628(5) 7_655
Cu1 N1 1.955(3) .
Cu1 N2 1.958(3) 2_575
Cu1 S1 2.3023(10) .
Cu1 S1 2.3420(10) 4_545
S1 C12 1.798(4) .
S1 C11 1.803(4) .
N1 C1 1.139(5) .
N2 C2 1.141(5) .
C11 H11A 0.9600 .
C11 H11B 0.9600 .
C11 H11C 0.9600 .
C12 H12A 0.9600 .
C12 H12B 0.9600 .
C12 H12C 0.9600 .
